data_1508955
loop_
_publ_author_name
'Yang, Shouliang'
'Xi, Yumeng'
'Zhu, Rong'
'Wang, Lin'
'Chen, Jiahua'
'Yang, Zhen'

_publ_section_title
;
 Asymmetric Total Syntheses of Ansamacrolactams (+)-Q-1047H-A-A and
 (+)-Q-1047H-R-A.
;
_journal_issue 4
_journal_name_full 'Organic letters'
_journal_page_first 812
_journal_page_last 815
_journal_paper_doi 10.1021/ol400038h
_journal_volume 15
_journal_year 2013
_chemical_absolute_configuration unk
_chemical_formula_moiety 'C25 H28 N2 O8'
_chemical_formula_sum 'C25 H28 N2 O8'
_chemical_formula_weight 484.49
_chemical_name_systematic
; 
 ? 
;
_space_group_IT_number 19
_symmetry_cell_setting orthorhombic
_symmetry_space_group_name_Hall 'P 2ac 2ab'
_symmetry_space_group_name_H-M 'P 21 21 21'
_atom_sites_solution_hydrogens geom
_atom_sites_solution_primary direct
_atom_sites_solution_secondary difmap
_audit_creation_method SHELXL-97
_cell_angle_alpha 90.00
_cell_angle_beta 90.00
_cell_angle_gamma 90.00
_cell_formula_units_Z 4
_cell_length_a 8.0877(16)
_cell_length_b 8.3009(17)
_cell_length_c 37.117(7)
_cell_measurement_reflns_used 6732
_cell_measurement_temperature 173(2)
_cell_measurement_theta_max 27.4404
_cell_measurement_theta_min 2.1949
_cell_volume 2491.9(9)
_computing_cell_refinement 'CrystalClear (Rigaku Inc., 2008)'
_computing_data_collection 'CrystalClear (Rigaku Inc., 2008)'
_computing_data_reduction 'CrystalClear (Rigaku Inc., 2008)'
_computing_molecular_graphics
;
 Mercury: visualization and analysis of crystal structures, C. F. Macrae,
 P. R. Edgington, P. McCabe, E. Pidcock, G. P. Shields, R. Taylor,
 M. Towler and J. van de Streek, J. Appl. Cryst., 39, 453-457, 2006.
;
_computing_publication_material 'SHELX-97 (Sheldrick, 2008)'
_computing_structure_refinement 'SHELX-97 (Sheldrick, 2008)'
_computing_structure_solution 'SHELX-97 (Sheldrick, 2008)'
_diffrn_ambient_temperature 173(2)
_diffrn_detector_area_resol_mean 28.5714
_diffrn_measured_fraction_theta_full 0.994
_diffrn_measured_fraction_theta_max 0.994
_diffrn_measurement_device_type 'Saturn724+ CCD'
_diffrn_measurement_method '\w scans at fixed \c = 45\%'
_diffrn_radiation_monochromator graphite
_diffrn_radiation_source 'fine-focus sealed tube'
_diffrn_radiation_type MoK\a
_diffrn_radiation_wavelength 0.71073
_diffrn_reflns_av_R_equivalents 0.0458
_diffrn_reflns_av_sigmaI/netI 0.0257
_diffrn_reflns_limit_h_max 10
_diffrn_reflns_limit_h_min -10
_diffrn_reflns_limit_k_max 10
_diffrn_reflns_limit_k_min -10
_diffrn_reflns_limit_l_max 47
_diffrn_reflns_limit_l_min -48
_diffrn_reflns_number 18376
_diffrn_reflns_theta_full 27.44
_diffrn_reflns_theta_max 27.44
_diffrn_reflns_theta_min 2.19
_exptl_absorpt_coefficient_mu 0.097
_exptl_absorpt_correction_T_max 1.0000
_exptl_absorpt_correction_T_min 0.6848
_exptl_absorpt_correction_type multi-scan
_exptl_absorpt_process_details 'CrystalClear (Rigaku Inc., 2008)'
_exptl_crystal_colour Colorless
_exptl_crystal_density_diffrn 1.291
_exptl_crystal_density_method 'not measured'
_exptl_crystal_description block
_exptl_crystal_F_000 1024
_exptl_crystal_size_max 0.49
_exptl_crystal_size_mid 0.23
_exptl_crystal_size_min 0.18
_refine_diff_density_max 0.191
_refine_diff_density_min -0.148
_refine_diff_density_rms 0.035
_refine_ls_abs_structure_details 'Flack H D (1983), Acta Cryst. A39, 876-881'
_refine_ls_abs_structure_Flack 0.0(16)
_refine_ls_extinction_method none
_refine_ls_goodness_of_fit_ref 1.181
_refine_ls_hydrogen_treatment constr
_refine_ls_matrix_type full
_refine_ls_number_parameters 320
_refine_ls_number_reflns 3255
_refine_ls_number_restraints 30
_refine_ls_restrained_S_all 1.200
_refine_ls_R_factor_all 0.0578
_refine_ls_R_factor_gt 0.0545
_refine_ls_shift/su_max 0.001
_refine_ls_shift/su_mean 0.000
_refine_ls_structure_factor_coef Fsqd
_refine_ls_weighting_details 'calc w=1/[\s^2^(Fo^2^)+(0.0432P)^2^+0.7053P] where P=(Fo^2^+2Fc^2^)/3'
_refine_ls_weighting_scheme calc
_refine_ls_wR_factor_gt 0.1208
_refine_ls_wR_factor_ref 0.1227
_reflns_number_gt 3130
_reflns_number_total 3255
_reflns_threshold_expression >2sigma(I)
_cod_data_source_file ol400038h_si_004.cif
_cod_data_source_block a
_cod_original_cell_volume 2491.8(9)
_cod_original_sg_symbol_H-M P2(1)2(1)2(1)
_cod_database_code 1508955

loop_
_symmetry_equiv_pos_as_xyz
'x, y, z'
'-x+1/2, -y, z+1/2'
'-x, y+1/2, -z+1/2'
'x+1/2, -y+1/2, -z'

loop_
_atom_site_label
_atom_site_type_symbol
_atom_site_fract_x
_atom_site_fract_y
_atom_site_fract_z
_atom_site_U_iso_or_equiv
_atom_site_adp_type
_atom_site_occupancy
_atom_site_symmetry_multiplicity
_atom_site_calc_flag
_atom_site_refinement_flags
O1 O 0.7269(3) 0.7921(2) 0.99706(6) 0.0528(6) Uani 1 1 d .
O2 O 0.7133(4) 0.6912(3) 0.94127(6) 0.0688(8) Uani 1 1 d .
O3 O 0.5102(3) 1.1373(2) 0.92147(5) 0.0485(5) Uani 1 1 d .
O4 O 0.3333(3) 0.4214(3) 0.90531(5) 0.0516(6) Uani 1 1 d .
H4 H 0.3759 0.3367 0.9119 0.062 Uiso 1 1 d R
O5 O 0.0563(3) 0.0748(3) 0.81725(7) 0.0676(7) Uani 1 1 d .
O6 O 0.6059(3) 0.4718(3) 0.80678(6) 0.0527(6) Uani 1 1 d .
N2 N 0.5300(5) 0.2743(4) 0.74883(8) 0.0655(9) Uani 1 1 d U
O7 O 0.6719(5) 0.2359(6) 0.75026(10) 0.1178(14) Uani 1 1 d U
O8 O 0.4640(6) 0.3187(4) 0.72157(7) 0.1101(13) Uani 1 1 d U
N1 N 0.5698(3) 0.9265(3) 0.95750(6) 0.0364(5) Uani 1 1 d .
C1 C 0.3908(4) 1.1931(4) 1.06555(8) 0.0431(6) Uani 1 1 d .
H1 H 0.3444 1.0913 1.0714 0.052 Uiso 1 1 calc R
C2 C 0.4131(4) 1.3059(4) 1.09234(9) 0.0536(8) Uani 1 1 d .
H2 H 0.3796 1.2825 1.1163 0.064 Uiso 1 1 calc R
C3 C 0.4839(4) 1.4523(4) 1.08445(10) 0.0581(9) Uani 1 1 d .
H3 H 0.5011 1.5291 1.1030 0.070 Uiso 1 1 calc R
C4 C 0.5300(4) 1.4877(4) 1.04951(10) 0.0568(9) Uani 1 1 d .
H4A H 0.5790 1.5889 1.0441 0.068 Uiso 1 1 calc R
C5 C 0.5048(4) 1.3755(3) 1.02240(9) 0.0449(7) Uani 1 1 d .
H5 H 0.5352 1.4007 0.9983 0.054 Uiso 1 1 calc R
C6 C 0.4353(3) 1.2262(3) 1.03018(7) 0.0364(6) Uani 1 1 d .
C7 C 0.4120(3) 1.1032(3) 1.00043(7) 0.0396(6) Uani 1 1 d .
H7A H 0.3572 1.1545 0.9795 0.047 Uiso 1 1 calc R
H7B H 0.3403 1.0146 1.0091 0.047 Uiso 1 1 calc R
C8 C 0.5794(4) 1.0357(3) 0.98899(7) 0.0361(6) Uani 1 1 d .
H8 H 0.6579 1.1259 0.9839 0.043 Uiso 1 1 calc R
C9 C 0.6532(4) 0.9231(4) 1.01723(8) 0.0490(7) Uani 1 1 d .
H9B H 0.7379 0.9798 1.0317 0.059 Uiso 1 1 calc R
H9A H 0.5661 0.8823 1.0336 0.059 Uiso 1 1 calc R
C10 C 0.6730(4) 0.7921(4) 0.96264(8) 0.0481(7) Uani 1 1 d .
C11 C 0.5300(3) 0.9914(3) 0.92378(7) 0.0382(6) Uani 1 1 d .
C12 C 0.5060(4) 0.8830(3) 0.89234(7) 0.0402(6) Uani 1 1 d .
C13 C 0.5869(6) 0.9416(5) 0.85837(9) 0.0738(12) Uani 1 1 d .
H13B H 0.6973 0.8938 0.8562 0.111 Uiso 1 1 calc R
H13C H 0.5966 1.0592 0.8591 0.111 Uiso 1 1 calc R
H13A H 0.5198 0.9100 0.8376 0.111 Uiso 1 1 calc R
C14 C 0.4049(4) 0.7579(3) 0.89536(7) 0.0456(7) Uani 1 1 d .
H14 H 0.3623 0.7358 0.9187 0.055 Uiso 1 1 calc R
C15 C 0.3511(4) 0.6475(4) 0.86529(8) 0.0469(7) Uani 1 1 d .
H15 H 0.4044 0.6848 0.8425 0.056 Uiso 1 1 calc R
C16 C 0.1633(5) 0.6555(5) 0.86042(11) 0.0677(11) Uani 1 1 d .
H16B H 0.1307 0.7665 0.8549 0.102 Uiso 1 1 calc R
H16C H 0.1089 0.6207 0.8827 0.102 Uiso 1 1 calc R
H16A H 0.1302 0.5846 0.8406 0.102 Uiso 1 1 calc R
C17 C 0.4114(4) 0.4750(3) 0.87323(7) 0.0427(7) Uani 1 1 d .
H17 H 0.5335 0.4780 0.8774 0.051 Uiso 1 1 calc R
C18 C 0.3762(4) 0.3631(3) 0.84152(7) 0.0411(6) Uani 1 1 d .
C19 C 0.2401(4) 0.2620(4) 0.84231(8) 0.0480(7) Uani 1 1 d .
H19 H 0.1747 0.2573 0.8635 0.058 Uiso 1 1 calc R
C20 C 0.1961(4) 0.1668(4) 0.81284(9) 0.0486(7) Uani 1 1 d .
C21 C 0.2902(4) 0.1719(4) 0.78160(8) 0.0498(7) Uani 1 1 d .
H21 H 0.2604 0.1110 0.7609 0.060 Uiso 1 1 calc R
C22 C 0.4293(4) 0.2693(4) 0.78175(7) 0.0459(7) Uani 1 1 d .
C23 C 0.4752(4) 0.3663(3) 0.81052(7) 0.0414(6) Uani 1 1 d .
C24 C 0.0007(6) -0.0164(5) 0.78668(11) 0.0787(12) Uani 1 1 d .
H24C H -0.1047 -0.0686 0.7924 0.118 Uiso 1 1 calc R
H24B H 0.0832 -0.0988 0.7807 0.118 Uiso 1 1 calc R
H24A H -0.0141 0.0558 0.7660 0.118 Uiso 1 1 calc R
C25 C 0.7604(5) 0.4172(7) 0.82142(12) 0.0826(13) Uani 1 1 d .
H25C H 0.7522 0.4115 0.8477 0.124 Uiso 1 1 calc R
H25B H 0.8483 0.4928 0.8147 0.124 Uiso 1 1 calc R
H25A H 0.7862 0.3102 0.8118 0.124 Uiso 1 1 calc R

loop_
_atom_site_aniso_label
_atom_site_aniso_U_11
_atom_site_aniso_U_22
_atom_site_aniso_U_33
_atom_site_aniso_U_23
_atom_site_aniso_U_13
_atom_site_aniso_U_12
O1 0.0726(15) 0.0411(12) 0.0449(11) -0.0015(9) -0.0125(11) 0.0191(11)
O2 0.100(2) 0.0481(13) 0.0588(14) -0.0148(11) -0.0158(14) 0.0352(14)
O3 0.0634(13) 0.0316(10) 0.0503(11) 0.0054(9) -0.0083(11) -0.0013(10)
O4 0.0773(15) 0.0362(10) 0.0412(10) 0.0001(9) 0.0086(11) 0.0073(12)
O5 0.0619(15) 0.0602(14) 0.0807(16) -0.0261(13) 0.0115(13) -0.0163(13)
O6 0.0560(13) 0.0505(13) 0.0516(12) 0.0029(10) 0.0041(11) -0.0096(11)
N2 0.105(3) 0.0486(15) 0.0427(14) -0.0053(12) 0.0163(17) -0.0144(18)
O7 0.100(3) 0.163(4) 0.090(2) 0.008(2) 0.052(2) 0.016(3)
O8 0.182(4) 0.109(3) 0.0392(13) 0.0097(15) 0.007(2) -0.013(3)
N1 0.0446(13) 0.0281(10) 0.0366(11) -0.0026(9) -0.0028(10) 0.0043(10)
C1 0.0391(15) 0.0386(14) 0.0515(15) 0.0004(12) -0.0001(13) 0.0005(13)
C2 0.0527(18) 0.058(2) 0.0503(17) -0.0099(15) 0.0008(15) 0.0044(17)
C3 0.0522(18) 0.0501(19) 0.072(2) -0.0283(17) 0.0018(17) 0.0034(16)
C4 0.0464(18) 0.0360(15) 0.088(2) -0.0114(16) 0.0081(17) -0.0060(15)
C5 0.0405(15) 0.0349(13) 0.0592(17) -0.0014(13) 0.0072(14) -0.0019(13)
C6 0.0289(12) 0.0345(13) 0.0457(14) -0.0030(11) -0.0011(11) 0.0018(11)
C7 0.0353(13) 0.0364(14) 0.0470(14) -0.0048(12) -0.0001(12) -0.0045(12)
C8 0.0410(14) 0.0305(12) 0.0368(13) -0.0035(10) -0.0047(11) 0.0001(11)
C9 0.064(2) 0.0409(15) 0.0417(15) -0.0055(12) -0.0087(14) 0.0111(16)
C10 0.064(2) 0.0343(14) 0.0461(16) -0.0005(12) -0.0082(15) 0.0117(15)
C11 0.0392(14) 0.0348(14) 0.0407(14) 0.0041(11) -0.0029(12) -0.0021(12)
C12 0.0479(16) 0.0384(14) 0.0343(12) 0.0018(11) -0.0040(12) 0.0017(14)
C13 0.095(3) 0.082(3) 0.0443(17) -0.0087(18) 0.0063(19) -0.034(3)
C14 0.0676(19) 0.0322(13) 0.0369(13) -0.0001(11) 0.0050(14) -0.0040(15)
C15 0.065(2) 0.0353(14) 0.0408(14) -0.0027(12) -0.0026(14) -0.0035(15)
C16 0.079(3) 0.0468(19) 0.077(2) -0.0168(18) -0.023(2) 0.011(2)
C17 0.0549(17) 0.0351(14) 0.0381(13) -0.0033(11) 0.0000(13) 0.0009(14)
C18 0.0530(17) 0.0324(13) 0.0377(13) -0.0016(11) 0.0023(12) 0.0042(13)
C19 0.0572(19) 0.0387(15) 0.0480(16) -0.0074(13) 0.0096(14) 0.0001(15)
C20 0.0502(17) 0.0376(15) 0.0582(18) -0.0091(14) 0.0031(15) 0.0003(14)
C21 0.067(2) 0.0386(15) 0.0433(15) -0.0088(13) -0.0041(15) 0.0002(15)
C22 0.0620(19) 0.0399(15) 0.0359(13) 0.0005(12) 0.0045(14) 0.0023(15)
C23 0.0528(17) 0.0328(13) 0.0386(13) 0.0014(11) 0.0036(13) 0.0008(13)
C24 0.068(2) 0.073(3) 0.094(3) -0.037(2) 0.000(2) -0.017(2)
C25 0.055(2) 0.110(4) 0.083(3) 0.009(3) -0.001(2) -0.008(3)

loop_
_atom_type_symbol
_atom_type_description
_atom_type_scat_dispersion_real
_atom_type_scat_dispersion_imag
_atom_type_scat_source
C C 0.0033 0.0016 'International Tables Vol C Tables 4.2.6.8 and 6.1.1.4'
H H 0.0000 0.0000 'International Tables Vol C Tables 4.2.6.8 and 6.1.1.4'
N N 0.0061 0.0033 'International Tables Vol C Tables 4.2.6.8 and 6.1.1.4'
O O 0.0106 0.0060 'International Tables Vol C Tables 4.2.6.8 and 6.1.1.4'

loop_
_geom_angle_atom_site_label_1
_geom_angle_atom_site_label_2
_geom_angle_atom_site_label_3
_geom_angle
C10 O1 C9 110.9(2)
C17 O4 H4 109.4
C20 O5 C24 117.1(3)
C23 O6 C25 115.4(3)
O7 N2 O8 123.1(4)
O7 N2 C22 119.3(4)
O8 N2 C22 117.6(4)
C11 N1 C10 124.3(2)
C11 N1 C8 118.8(2)
C10 N1 C8 110.3(2)
C2 C1 C6 120.9(3)
C2 C1 H1 119.5
C6 C1 H1 119.5
C3 C2 C1 120.1(3)
C3 C2 H2 120.0
C1 C2 H2 120.0
C2 C3 C4 120.1(3)
C2 C3 H3 120.0
C4 C3 H3 120.0
C3 C4 C5 119.9(3)
C3 C4 H4A 120.0
C5 C4 H4A 120.0
C4 C5 C6 120.5(3)
C4 C5 H5 119.8
C6 C5 H5 119.8
C1 C6 C5 118.5(3)
C1 C6 C7 121.6(3)
C5 C6 C7 119.9(2)
C6 C7 C8 109.9(2)
C6 C7 H7A 109.7
C8 C7 H7A 109.7
C6 C7 H7B 109.7
C8 C7 H7B 109.7
H7A C7 H7B 108.2
N1 C8 C9 100.8(2)
N1 C8 C7 113.5(2)
C9 C8 C7 112.4(2)
N1 C8 H8 109.9
C9 C8 H8 109.9
C7 C8 H8 109.9
O1 C9 C8 105.4(2)
O1 C9 H9B 110.7
C8 C9 H9B 110.7
O1 C9 H9A 110.7
C8 C9 H9A 110.7
H9B C9 H9A 108.8
O2 C10 O1 122.6(3)
O2 C10 N1 128.8(3)
O1 C10 N1 108.7(2)
O3 C11 N1 118.2(3)
O3 C11 C12 121.8(2)
N1 C11 C12 119.9(2)
C14 C12 C11 119.2(3)
C14 C12 C13 126.4(3)
C11 C12 C13 113.9(3)
C12 C13 H13B 109.5
C12 C13 H13C 109.5
H13B C13 H13C 109.5
C12 C13 H13A 109.5
H13B C13 H13A 109.5
H13C C13 H13A 109.5
C12 C14 C15 126.2(3)
C12 C14 H14 116.9
C15 C14 H14 116.9
C14 C15 C16 110.3(3)
C14 C15 C17 109.4(2)
C16 C15 C17 112.2(3)
C14 C15 H15 108.3
C16 C15 H15 108.3
C17 C15 H15 108.3
C15 C16 H16B 109.5
C15 C16 H16C 109.5
H16B C16 H16C 109.5
C15 C16 H16A 109.5
H16B C16 H16A 109.5
H16C C16 H16A 109.5
O4 C17 C18 111.9(2)
O4 C17 C15 108.1(2)
C18 C17 C15 111.0(2)
O4 C17 H17 108.6
C18 C17 H17 108.6
C15 C17 H17 108.6
C19 C18 C23 118.9(3)
C19 C18 C17 120.1(3)
C23 C18 C17 121.0(3)
C18 C19 C20 121.9(3)
C18 C19 H19 119.0
C20 C19 H19 119.0
O5 C20 C21 124.6(3)
O5 C20 C19 115.5(3)
C21 C20 C19 119.9(3)
C22 C21 C20 117.4(3)
C22 C21 H21 121.3
C20 C21 H21 121.3
C21 C22 C23 124.0(3)
C21 C22 N2 117.6(3)
C23 C22 N2 118.4(3)
O6 C23 C22 119.7(3)
O6 C23 C18 122.2(2)
C22 C23 C18 117.9(3)
O5 C24 H24C 109.5
O5 C24 H24B 109.5
H24C C24 H24B 109.5
O5 C24 H24A 109.5
H24C C24 H24A 109.5
H24B C24 H24A 109.5
O6 C25 H25C 109.5
O6 C25 H25B 109.5
H25C C25 H25B 109.5
O6 C25 H25A 109.5
H25C C25 H25A 109.5
H25B C25 H25A 109.5

loop_
_geom_bond_atom_site_label_1
_geom_bond_atom_site_label_2
_geom_bond_distance
O1 C10 1.350(4)
O1 C9 1.449(4)
O2 C10 1.199(4)
O3 C11 1.225(3)
O4 C17 1.419(3)
O4 H4 0.8202
O5 C20 1.375(4)
O5 C24 1.436(4)
O6 C23 1.379(4)
O6 C25 1.436(5)
N2 O7 1.192(5)
N2 O8 1.202(4)
N2 C22 1.469(4)
N1 C11 1.400(3)
N1 C10 1.406(4)
N1 C8 1.481(3)
C1 C2 1.378(4)
C1 C6 1.388(4)
C1 H1 0.9500
C2 C3 1.375(5)
C2 H2 0.9500
C3 C4 1.381(5)
C3 H3 0.9500
C4 C5 1.387(4)
C4 H4A 0.9500
C5 C6 1.391(4)
C5 H5 0.9500
C6 C7 1.516(4)
C7 C8 1.526(4)
C7 H7A 0.9900
C7 H7B 0.9900
C8 C9 1.526(4)
C8 H8 1.0000
C9 H9B 0.9900
C9 H9A 0.9900
C11 C12 1.487(4)
C12 C14 1.326(4)
C12 C13 1.502(4)
C13 H13B 0.9800
C13 H13C 0.9800
C13 H13A 0.9800
C14 C15 1.509(4)
C14 H14 0.9500
C15 C16 1.531(5)
C15 C17 1.541(4)
C15 H15 1.0000
C16 H16B 0.9800
C16 H16C 0.9800
C16 H16A 0.9800
C17 C18 1.526(4)
C17 H17 1.0000
C18 C19 1.384(4)
C18 C23 1.402(4)
C19 C20 1.395(4)
C19 H19 0.9500
C20 C21 1.388(4)
C21 C22 1.386(5)
C21 H21 0.9500
C22 C23 1.388(4)
C24 H24C 0.9800
C24 H24B 0.9800
C24 H24A 0.9800
C25 H25C 0.9800
C25 H25B 0.9800
C25 H25A 0.9800

loop_
_geom_hbond_atom_site_label_D
_geom_hbond_atom_site_label_H
_geom_hbond_atom_site_label_A
_geom_hbond_distance_DH
_geom_hbond_distance_HA
_geom_hbond_distance_DA
_geom_hbond_angle_DHA
_geom_hbond_site_symmetry_A
O4 H4 O3 0.82 2.01 2.822(3) 170.0 1_545

loop_
_geom_torsion_atom_site_label_1
_geom_torsion_atom_site_label_2
_geom_torsion_atom_site_label_3
_geom_torsion_atom_site_label_4
_geom_torsion
C6 C1 C2 C3 -1.6(5)
C1 C2 C3 C4 1.2(5)
C2 C3 C4 C5 0.0(5)
C3 C4 C5 C6 -0.9(5)
C2 C1 C6 C5 0.7(4)
C2 C1 C6 C7 179.8(3)
C4 C5 C6 C1 0.5(4)
C4 C5 C6 C7 -178.6(3)
C1 C6 C7 C8 -107.6(3)
C5 C6 C7 C8 71.5(3)
C11 N1 C8 C9 -170.6(3)
C10 N1 C8 C9 -17.9(3)
C11 N1 C8 C7 69.0(3)
C10 N1 C8 C7 -138.3(3)
C6 C7 C8 N1 -174.2(2)
C6 C7 C8 C9 72.2(3)
C10 O1 C9 C8 -14.7(4)
N1 C8 C9 O1 18.9(3)
C7 C8 C9 O1 140.1(2)
C9 O1 C10 O2 -177.5(3)
C9 O1 C10 N1 3.4(4)
C11 N1 C10 O2 -18.1(5)
C8 N1 C10 O2 -169.1(4)
C11 N1 C10 O1 161.0(3)
C8 N1 C10 O1 10.0(3)
C10 N1 C11 O3 -146.3(3)
C8 N1 C11 O3 2.4(4)
C10 N1 C11 C12 36.3(4)
C8 N1 C11 C12 -175.0(2)
O3 C11 C12 C14 -126.5(3)
N1 C11 C12 C14 50.8(4)
O3 C11 C12 C13 46.4(4)
N1 C11 C12 C13 -136.3(3)
C11 C12 C14 C15 172.5(3)
C13 C12 C14 C15 0.6(6)
C12 C14 C15 C16 -118.6(4)
C12 C14 C15 C17 117.6(4)
C14 C15 C17 O4 63.1(3)
C16 C15 C17 O4 -59.6(3)
C14 C15 C17 C18 -173.7(3)
C16 C15 C17 C18 63.6(4)
O4 C17 C18 C19 21.2(4)
C15 C17 C18 C19 -99.7(3)
O4 C17 C18 C23 -162.0(3)
C15 C17 C18 C23 77.1(4)
C23 C18 C19 C20 -1.8(4)
C17 C18 C19 C20 175.0(3)
C24 O5 C20 C21 -2.8(5)
C24 O5 C20 C19 175.9(3)
C18 C19 C20 O5 -178.7(3)
C18 C19 C20 C21 0.1(5)
O5 C20 C21 C22 -179.1(3)
C19 C20 C21 C22 2.2(5)
C20 C21 C22 C23 -2.9(5)
C20 C21 C22 N2 179.6(3)
O7 N2 C22 C21 -121.1(4)
O8 N2 C22 C21 59.5(4)
O7 N2 C22 C23 61.2(5)
O8 N2 C22 C23 -118.2(4)
C25 O6 C23 C22 -99.5(4)
C25 O6 C23 C18 86.4(4)
C21 C22 C23 O6 -173.2(3)
N2 C22 C23 O6 4.3(4)
C21 C22 C23 C18 1.1(4)
N2 C22 C23 C18 178.7(3)
C19 C18 C23 O6 175.4(3)
C17 C18 C23 O6 -1.4(4)
C19 C18 C23 C22 1.2(4)
C17 C18 C23 C22 -175.6(3)
